data_7703750
loop_
_publ_author_name
'Pham, Son Q. T.'
'Assadawi, Nawal'
'Wells, Jadon'
'Sophocleous, Reece A.'
'Davis, Kimberley J.'
'Yu, Haibo'
'Sluyter, Ronald'
'Dillon, Carolyn T.'
'Kelso, Celine'
'Beck, Jennifer L.'
'Willis, Anthony C.'
'Richardson, Christopher'
'Ralph, Stephen F.'

_publ_section_title
;
 A new class of quadruplex DNA-binding nickel Schiff base complexes.
;
_journal_issue 15
_journal_name_full 'Dalton transactions (Cambridge, England : 2003)'
_journal_page_first 4843
_journal_page_last 4860
_journal_paper_doi 10.1039/d0dt00319k
_journal_volume 49
_journal_year 2020
_chemical_formula_moiety 'C28 H22 N2 Ni O6, 4(C H4 O)'
_chemical_formula_sum 'C32 H38 N2 Ni O10'
_chemical_formula_weight 669.35
_chemical_name_systematic N,N'-Bis-(4,4'(dihydroxybenzophenylidene))ethylenediaminenickel(II)
_space_group_crystal_system monoclinic
_space_group_IT_number 14
_space_group_name_Hall '-P 2yn'
_space_group_name_H-M_alt 'P 1 21/n 1'
_atom_sites_solution_hydrogens mixed
_atom_sites_solution_primary dual
_audit_creation_date 2019-06-11
_audit_creation_method
;
Olex2 1.2
(compiled 2018.05.29 svn.r3508 for OlexSys, GUI svn.r5506)
;
_audit_update_record
;
2019-06-11 deposited with the CCDC.	2020-03-16 downloaded from the CCDC.
;
_cell_angle_alpha 90
_cell_angle_beta 97.9782(17)
_cell_angle_gamma 90
_cell_formula_units_Z 4
_cell_length_a 12.9739(3)
_cell_length_b 18.8657(3)
_cell_length_c 13.1912(2)
_cell_measurement_reflns_used 17483
_cell_measurement_temperature 150.00(10)
_cell_measurement_theta_max 30.4310
_cell_measurement_theta_min 1.9550
_cell_volume 3197.45(10)
_computing_cell_refinement 'CrysAlisPro 1.171.39.46 (Rigaku OD, 2018)'
_computing_data_collection 'CrysAlisPro 1.171.39.46 (Rigaku OD, 2018)'
_computing_data_reduction 'CrysAlisPro 1.171.39.46 (Rigaku OD, 2018)'
_computing_molecular_graphics 'Olex2 (Dolomanov et al., 2009)'
_computing_publication_material 'Olex2 (Dolomanov et al., 2009)'
_computing_structure_refinement 'ShelXL (Sheldrick, 2015)'
_computing_structure_solution 'ShelXT (Sheldrick, 2015)'
_diffrn_ambient_environment N~2~
_diffrn_ambient_temperature 150.00(10)
_diffrn_detector 'HyPix Bantam HPC 3000'
_diffrn_measured_fraction_theta_full 1.000
_diffrn_measured_fraction_theta_max 1.000
_diffrn_measurement_details
;
List of Runs (angles in degrees, time in seconds):

  # Type    Start    End  Width  t~exp~   \w     \q     \k     \f   Frames
#--------------------------------------------------------------------------
  1  \w    -16.00 110.00   0.50   12.00    --   20.00  54.00 150.00  252
  2  \w    -19.50 110.00   0.50   12.00    --   20.00  54.00 -60.00  259
  3  \w    -74.00 110.00   0.50   12.00    --   20.00  54.00  90.00  368
  4  \w     -5.00  33.00   0.50   12.00    --   20.00  54.00  90.00   76
  5  \w     83.00 109.00   0.50   12.00    --   20.00  54.00  90.00   52
  6  \w    -21.00  42.00   0.50   12.00    --   20.00  54.00-180.00  126
  7  \w    -71.00 -38.00   0.50   12.00    --   20.00  54.00  30.00   66
  8  \w     -9.00 110.00   0.50   12.00    --   20.00  54.00  30.00  238
  9  \w    -58.00 -28.00   0.50   12.00    --   20.00  54.00 120.00   60
 10  \w     22.00  56.00   0.50   12.00    --   20.00  54.00 120.00   68
 11  \w    -74.00   9.00   0.50   12.00    --   20.00  54.00 150.00  166
;
_diffrn_measurement_device 'two-circle diffractometer'
_diffrn_measurement_device_type 'XtaLAB Mini II'
_diffrn_measurement_method '\w scans'
_diffrn_orient_matrix_type 'CrysAlisPro convention (1999, Acta A55,543-557)'
_diffrn_orient_matrix_UB_11 -0.0181857000
_diffrn_orient_matrix_UB_12 -0.0354327000
_diffrn_orient_matrix_UB_13 0.0005196000
_diffrn_orient_matrix_UB_21 0.0082418000
_diffrn_orient_matrix_UB_22 0.0001966000
_diffrn_orient_matrix_UB_23 0.0542856000
_diffrn_orient_matrix_UB_31 -0.0514766000
_diffrn_orient_matrix_UB_32 0.0125747000
_diffrn_orient_matrix_UB_33 0.0004078000
_diffrn_radiation_monochromator graphite
_diffrn_radiation_probe x-ray
_diffrn_radiation_type MoK\a
_diffrn_radiation_wavelength 0.71073
_diffrn_reflns_av_R_equivalents 0.0280
_diffrn_reflns_av_unetI/netI 0.0231
_diffrn_reflns_Laue_measured_fraction_full 1.000
_diffrn_reflns_Laue_measured_fraction_max 1.000
_diffrn_reflns_limit_h_max 17
_diffrn_reflns_limit_h_min -17
_diffrn_reflns_limit_k_max 25
_diffrn_reflns_limit_k_min -25
_diffrn_reflns_limit_l_max 17
_diffrn_reflns_limit_l_min -18
_diffrn_reflns_number 44690
_diffrn_reflns_point_group_measured_fraction_full 1.000
_diffrn_reflns_point_group_measured_fraction_max 1.000
_diffrn_reflns_theta_full 25.242
_diffrn_reflns_theta_max 29.129
_diffrn_reflns_theta_min 1.896
_diffrn_source 'fine-focus sealed X-ray tube'
_diffrn_source_type 'Rigaku (Mo) X-ray Source'
_exptl_absorpt_coefficient_mu 0.666
_exptl_absorpt_correction_T_max 1.00000
_exptl_absorpt_correction_T_min 0.85218
_exptl_absorpt_correction_type multi-scan
_exptl_absorpt_process_details
;
CrysAlisPro 1.171.39.46 (Rigaku Oxford Diffraction, 2018)
Empirical absorption correction using spherical harmonics,
 implemented in SCALE3 ABSPACK scaling algorithm.
;
_exptl_crystal_colour 'clear orange'
_exptl_crystal_density_diffrn 1.390
_exptl_crystal_description wedge
_exptl_crystal_F_000 1408
_exptl_crystal_recrystallization_method 'from methanol/DMSO'
_exptl_crystal_size_max 0.5
_exptl_crystal_size_mid 0.37
_exptl_crystal_size_min 0.28
_refine_diff_density_max 1.058
_refine_diff_density_min -0.579
_refine_diff_density_rms 0.067
_refine_ls_extinction_method none
_refine_ls_goodness_of_fit_ref 1.031
_refine_ls_hydrogen_treatment constr
_refine_ls_matrix_type full
_refine_ls_number_parameters 418
_refine_ls_number_reflns 8605
_refine_ls_number_restraints 0
_refine_ls_restrained_S_all 1.031
_refine_ls_R_factor_all 0.0508
_refine_ls_R_factor_gt 0.0421
_refine_ls_shift/su_max 0.003
_refine_ls_shift/su_mean 0.000
_refine_ls_structure_factor_coef Fsqd
_refine_ls_weighting_details 'w=1/[\s^2^(Fo^2^)+(0.0617P)^2^+2.4358P] where P=(Fo^2^+2Fc^2^)/3'
_refine_ls_weighting_scheme calc
_refine_ls_wR_factor_gt 0.1158
_refine_ls_wR_factor_ref 0.1212
_reflns_Friedel_coverage 0.000
_reflns_number_gt 7326
_reflns_number_total 8605
_reflns_threshold_expression 'I > 2\s(I)'
_cod_data_source_file d0dt00319k2.cif
_cod_data_source_block cmpd13_exp_136_tsb
_cod_depositor_comments 'Adding full bibliography for 7703742--7703750.cif.'
_cod_original_cell_volume 3197.46(10)
_cod_database_code 7703750
_shelx_shelxl_version_number 2017/1
_chemical_oxdiff_formula C32H38N2NiO10
_chemical_oxdiff_usercomment 'TSB 9_P from DMSO/acetone/methanol'
_shelx_space_group_comment
;
The symmetry employed for this shelxl refinement is uniquely defined
by the following loop, which should always be used as a source of
symmetry information in preference to the above space-group names.
They are only intended as comments.
;
_shelx_estimated_absorpt_t_max 0.835
_shelx_estimated_absorpt_t_min 0.732
_reflns_odcompleteness_completeness 99.97
_reflns_odcompleteness_iscentric 1
_reflns_odcompleteness_theta 29.07
_olex2_refinement_description
;
1. Fixed Uiso
 At 1.2 times of:
  All C(H) groups, H1M of O1M, All C(H,H) groups
 At 1.5 times of:
  All C(H,H,H) groups, H5 of O5, H4 of O4, H6 of O6, H3 of O3, H1E of O1E,
  H1H of O1H, H1O of O1O
2.a Rotating group:
 O1M(H1M)
2.b Secondary CH2 refined with riding coordinates:
 C1(H1A,H1B), C28(H28A,H28B)
2.c Aromatic/amide H refined with riding coordinates:
 C4(H4A), C5(H5A), C7(H7), C8(H8), C10(H10), C11(H11), C13(H13), C16(H16),
 C18(H18), C19(H19), C23(H23), C24(H24), C26(H26), C27(H27)
2.d Idealised Me refined as rotating group:
 C1E(H1EA,H1EB,H1EC), C1O(H1OA,H1OB,H1OC), C1M(H1MA,H1MB,H1MC), C1H(H1HA,H1HB,
 H1HC)
2.e Idealised tetrahedral OH refined as rotating group:
 O3(H3), O4(H4), O5(H5), O6(H6), O1E(H1E), O1O(H1O), O1H(H1H)
;
_olex2_exptl_crystal_mounting_method 'Mitegen mount + Paratone`'
_olex2_submission_special_instructions 'No special instructions were received'
_oxdiff_exptl_absorpt_empirical_details
;
Empirical correction (ABSPACK) includes:
- Absorption correction using spherical harmonics
- Frame scaling
;
_oxdiff_exptl_absorpt_empirical_full_max 1.111
_oxdiff_exptl_absorpt_empirical_full_min 0.914

loop_
_space_group_symop_operation_xyz
'x, y, z'
'-x+1/2, y+1/2, -z+1/2'
'-x, -y, -z'
'x-1/2, -y-1/2, z-1/2'

loop_
_atom_site_label
_atom_site_type_symbol
_atom_site_fract_x
_atom_site_fract_y
_atom_site_fract_z
_atom_site_U_iso_or_equiv
_atom_site_adp_type
_atom_site_occupancy
_atom_site_site_symmetry_order
_atom_site_calc_flag
_atom_site_refinement_flags_posn
_atom_site_refinement_flags_adp
_atom_site_refinement_flags_occupancy
_atom_site_disorder_assembly
_atom_site_disorder_group
Ni1 Ni 0.34313(2) 0.24373(2) 0.53487(2) 0.02270(8) Uani 1 1 d . . . . .
O1 O 0.48605(10) 0.24168(6) 0.56422(11) 0.0275(3) Uani 1 1 d . . . . .
O2 O 0.36025(10) 0.15082(7) 0.49800(11) 0.0282(3) Uani 1 1 d . . . . .
O3 O 0.83218(11) 0.31455(8) 0.67387(14) 0.0421(4) Uani 1 1 d . . . . .
H3 H 0.841200 0.270452 0.675049 0.063 Uiso 1 1 calc GR . . . .
O4 O 0.31932(15) 0.64118(8) 0.79743(12) 0.0430(4) Uani 1 1 d . . . . .
H4 H 0.321106 0.675389 0.756960 0.064 Uiso 1 1 calc GR . . . .
O5 O -0.28587(11) 0.24644(7) 0.33093(12) 0.0336(3) Uani 1 1 d . . . . .
H5 H -0.324274 0.226660 0.368766 0.050 Uiso 1 1 calc GR . . . .
O6 O 0.27831(11) -0.08271(7) 0.38397(12) 0.0343(3) Uani 1 1 d . . . . .
H6 H 0.342924 -0.083155 0.383099 0.051 Uiso 1 1 calc GR . . . .
N1 N 0.33159(12) 0.33572(8) 0.58274(12) 0.0252(3) Uani 1 1 d . . . . .
N2 N 0.20018(12) 0.24405(8) 0.49677(12) 0.0249(3) Uani 1 1 d . . . . .
C1 C 0.22201(15) 0.35340(10) 0.59106(17) 0.0333(4) Uani 1 1 d . . . . .
H1A H 0.211074 0.405273 0.585550 0.040 Uiso 1 1 calc R . . . .
H1B H 0.203846 0.337358 0.657807 0.040 Uiso 1 1 calc R . . . .
C2 C 0.40569(14) 0.38021(9) 0.61610(13) 0.0234(3) Uani 1 1 d . . . . .
C3 C 0.37904(14) 0.45008(9) 0.66005(13) 0.0247(3) Uani 1 1 d . . . . .
C4 C 0.35711(15) 0.45304(9) 0.76008(14) 0.0263(3) Uani 1 1 d . . . . .
H4A H 0.355790 0.410473 0.798360 0.032 Uiso 1 1 calc R . . . .
C5 C 0.33707(16) 0.51728(10) 0.80501(14) 0.0304(4) Uani 1 1 d . . . . .
H5A H 0.322983 0.518638 0.873758 0.036 Uiso 1 1 calc R . . . .
C6 C 0.33774(16) 0.57955(10) 0.74875(15) 0.0303(4) Uani 1 1 d . . . . .
C7 C 0.35705(18) 0.57713(10) 0.64774(16) 0.0346(4) Uani 1 1 d . . . . .
H7 H 0.356168 0.619538 0.608808 0.042 Uiso 1 1 calc R . . . .
C8 C 0.37770(17) 0.51245(10) 0.60361(15) 0.0331(4) Uani 1 1 d . . . . .
H8 H 0.390931 0.510952 0.534600 0.040 Uiso 1 1 calc R . . . .
C9 C 0.51506(14) 0.36300(9) 0.61989(13) 0.0235(3) Uani 1 1 d . . . . .
C10 C 0.59229(15) 0.41380(10) 0.65586(14) 0.0280(4) Uani 1 1 d . . . . .
H10 H 0.570827 0.460479 0.670015 0.034 Uiso 1 1 calc R . . . .
C11 C 0.69655(16) 0.39831(10) 0.67103(16) 0.0316(4) Uani 1 1 d . . . . .
H11 H 0.746259 0.433985 0.693295 0.038 Uiso 1 1 calc R . . . .
C12 C 0.72865(15) 0.32900(11) 0.65317(15) 0.0304(4) Uani 1 1 d . . . . .
C13 C 0.65640(14) 0.27788(10) 0.61657(15) 0.0281(4) Uani 1 1 d . . . . .
H13 H 0.679429 0.231406 0.603418 0.034 Uiso 1 1 calc R . . . .
C14 C 0.54933(14) 0.29365(9) 0.59851(13) 0.0240(3) Uani 1 1 d . . . . .
C15 C 0.28685(13) 0.10465(9) 0.46516(13) 0.0233(3) Uani 1 1 d . . . . .
C16 C 0.31938(14) 0.03532(9) 0.44441(15) 0.0270(4) Uani 1 1 d . . . . .
H16 H 0.391438 0.024062 0.455297 0.032 Uiso 1 1 calc R . . . .
C17 C 0.24804(15) -0.01641(9) 0.40852(14) 0.0264(3) Uani 1 1 d . . . . .
C18 C 0.14116(15) -0.00203(10) 0.39530(15) 0.0280(4) Uani 1 1 d . . . . .
H18 H 0.092007 -0.038190 0.373731 0.034 Uiso 1 1 calc R . . . .
C19 C 0.10872(14) 0.06561(10) 0.41422(14) 0.0253(3) Uani 1 1 d . . . . .
H19 H 0.036267 0.075632 0.403879 0.030 Uiso 1 1 calc R . . . .
C20 C 0.17896(13) 0.12082(9) 0.44844(13) 0.0226(3) Uani 1 1 d . . . . .
C21 C 0.13977(14) 0.19157(9) 0.46179(13) 0.0236(3) Uani 1 1 d . . . . .
C22 C 0.02634(14) 0.20523(9) 0.42973(13) 0.0243(3) Uani 1 1 d . . . . .
C23 C -0.04871(14) 0.18208(10) 0.48821(14) 0.0278(4) Uani 1 1 d . . . . .
H23 H -0.027913 0.157366 0.550433 0.033 Uiso 1 1 calc R . . . .
C24 C -0.15361(15) 0.19484(10) 0.45632(14) 0.0279(4) Uani 1 1 d . . . . .
H24 H -0.204392 0.178209 0.496019 0.034 Uiso 1 1 calc R . . . .
C25 C -0.18405(14) 0.23194(9) 0.36629(15) 0.0260(3) Uani 1 1 d . . . . .
C26 C -0.10963(15) 0.25580(10) 0.30738(15) 0.0278(4) Uani 1 1 d . . . . .
H26 H -0.130513 0.281347 0.245900 0.033 Uiso 1 1 calc R . . . .
C27 C -0.00535(15) 0.24212(10) 0.33880(14) 0.0267(4) Uani 1 1 d . . . . .
H27 H 0.045189 0.257928 0.298240 0.032 Uiso 1 1 calc R . . . .
C28 C 0.15557(16) 0.31602(10) 0.50486(18) 0.0348(4) Uani 1 1 d . . . . .
H28A H 0.082831 0.312673 0.519233 0.042 Uiso 1 1 calc R . . . .
H28B H 0.156051 0.342323 0.439991 0.042 Uiso 1 1 calc R . . . .
O1E O 0.86593(15) 0.17659(9) 0.71262(13) 0.0501(4) Uani 1 1 d . . . . .
H1E H 0.819212 0.149051 0.685445 0.075 Uiso 1 1 calc GR . . . .
C1E C 0.8845(4) 0.1640(2) 0.8168(2) 0.0885(12) Uani 1 1 d . . . . .
H1EA H 0.820869 0.173016 0.846995 0.133 Uiso 1 1 calc GR . . . .
H1EB H 0.940027 0.195398 0.848311 0.133 Uiso 1 1 calc GR . . . .
H1EC H 0.905756 0.114489 0.828995 0.133 Uiso 1 1 calc GR . . . .
O1O O 0.47897(13) -0.08473(10) 0.37222(15) 0.0503(4) Uani 1 1 d . . . . .
H1O H 0.521356 -0.112105 0.406592 0.075 Uiso 1 1 calc GR . . . .
C1O C 0.5159(3) -0.06715(17) 0.2818(2) 0.0663(8) Uani 1 1 d . . . . .
H1OA H 0.506135 -0.107415 0.234530 0.099 Uiso 1 1 calc GR . . . .
H1OB H 0.590067 -0.055545 0.296306 0.099 Uiso 1 1 calc GR . . . .
H1OC H 0.477459 -0.026074 0.250737 0.099 Uiso 1 1 calc GR . . . .
O1M O 0.96574(18) 0.41357(14) 0.59167(19) 0.0725(6) Uani 1 1 d . . . . .
H1M H 0.930166 0.389100 0.629603 0.087 Uiso 1 1 d GR . . . .
C1M C 0.9048(3) 0.4256(2) 0.4956(3) 0.0835(11) Uani 1 1 d . . . . .
H1MA H 0.946156 0.451533 0.450958 0.125 Uiso 1 1 calc GR . . . .
H1MB H 0.843279 0.453617 0.505241 0.125 Uiso 1 1 calc GR . . . .
H1MC H 0.882792 0.380089 0.463957 0.125 Uiso 1 1 calc GR . . . .
O1H O -0.42023(13) 0.17633(10) 0.41426(14) 0.0501(4) Uani 1 1 d . . . . .
H1H H -0.464449 0.187685 0.452234 0.075 Uiso 1 1 calc GR . . . .
C1H C -0.4544(2) 0.11670(15) 0.3577(2) 0.0506(6) Uani 1 1 d . . . . .
H1HA H -0.415289 0.111896 0.299656 0.076 Uiso 1 1 calc GR . . . .
H1HB H -0.528730 0.121586 0.332311 0.076 Uiso 1 1 calc GR . . . .
H1HC H -0.443396 0.074528 0.401235 0.076 Uiso 1 1 calc GR . . . .

loop_
_atom_site_aniso_label
_atom_site_aniso_U_11
_atom_site_aniso_U_22
_atom_site_aniso_U_33
_atom_site_aniso_U_23
_atom_site_aniso_U_13
_atom_site_aniso_U_12
Ni1 0.02103(12) 0.01657(11) 0.03022(13) -0.00370(8) 0.00258(8) 0.00173(8)
O1 0.0226(6) 0.0196(6) 0.0401(7) -0.0088(5) 0.0035(5) 0.0005(5)
O2 0.0202(6) 0.0195(6) 0.0441(7) -0.0071(5) 0.0018(5) 0.0012(5)
O3 0.0263(7) 0.0319(8) 0.0654(10) -0.0102(7) -0.0029(7) -0.0019(6)
O4 0.0668(11) 0.0232(7) 0.0386(8) -0.0049(6) 0.0059(7) 0.0134(7)
O5 0.0239(7) 0.0295(7) 0.0463(8) 0.0051(6) 0.0011(6) 0.0027(5)
O6 0.0315(7) 0.0185(6) 0.0517(9) -0.0065(6) 0.0016(6) 0.0004(5)
N1 0.0243(7) 0.0199(7) 0.0311(7) -0.0031(6) 0.0033(6) 0.0033(5)
N2 0.0243(7) 0.0192(7) 0.0311(7) -0.0036(5) 0.0039(6) 0.0029(5)
C1 0.0267(9) 0.0258(9) 0.0468(11) -0.0101(8) 0.0029(8) 0.0053(7)
C2 0.0292(8) 0.0174(7) 0.0238(8) -0.0006(6) 0.0043(6) 0.0025(6)
C3 0.0281(9) 0.0181(7) 0.0278(8) -0.0020(6) 0.0028(7) 0.0025(6)
C4 0.0316(9) 0.0195(8) 0.0278(8) 0.0016(6) 0.0038(7) 0.0027(7)
C5 0.0390(10) 0.0263(9) 0.0254(8) -0.0022(7) 0.0033(7) 0.0059(8)
C6 0.0357(10) 0.0209(8) 0.0334(9) -0.0037(7) 0.0018(7) 0.0064(7)
C7 0.0499(12) 0.0202(8) 0.0340(10) 0.0035(7) 0.0062(8) 0.0049(8)
C8 0.0495(12) 0.0230(9) 0.0281(9) 0.0018(7) 0.0099(8) 0.0054(8)
C9 0.0273(8) 0.0202(8) 0.0232(8) -0.0018(6) 0.0038(6) 0.0000(6)
C10 0.0340(9) 0.0204(8) 0.0294(8) -0.0037(6) 0.0040(7) -0.0026(7)
C11 0.0309(9) 0.0250(9) 0.0382(10) -0.0069(7) 0.0023(8) -0.0065(7)
C12 0.0257(9) 0.0299(9) 0.0348(9) -0.0047(7) 0.0015(7) -0.0013(7)
C13 0.0253(8) 0.0227(8) 0.0362(9) -0.0064(7) 0.0036(7) 0.0004(7)
C14 0.0245(8) 0.0209(8) 0.0266(8) -0.0038(6) 0.0041(6) -0.0011(6)
C15 0.0231(8) 0.0184(7) 0.0282(8) -0.0013(6) 0.0029(6) 0.0000(6)
C16 0.0237(8) 0.0193(8) 0.0373(9) -0.0015(7) 0.0021(7) 0.0011(6)
C17 0.0296(9) 0.0179(8) 0.0311(9) 0.0001(6) 0.0025(7) 0.0005(7)
C18 0.0281(9) 0.0221(8) 0.0331(9) -0.0009(7) 0.0017(7) -0.0042(7)
C19 0.0224(8) 0.0238(8) 0.0293(8) -0.0010(6) 0.0016(6) -0.0009(6)
C20 0.0225(8) 0.0207(8) 0.0245(8) 0.0000(6) 0.0029(6) 0.0010(6)
C21 0.0241(8) 0.0219(8) 0.0248(8) 0.0001(6) 0.0038(6) 0.0013(6)
C22 0.0231(8) 0.0210(8) 0.0287(8) -0.0027(6) 0.0033(6) 0.0015(6)
C23 0.0272(9) 0.0269(9) 0.0298(9) 0.0030(7) 0.0051(7) 0.0025(7)
C24 0.0261(9) 0.0265(9) 0.0325(9) 0.0004(7) 0.0085(7) 0.0005(7)
C25 0.0242(8) 0.0182(7) 0.0347(9) -0.0037(6) 0.0009(7) 0.0006(6)
C26 0.0298(9) 0.0246(8) 0.0280(8) 0.0027(7) 0.0007(7) 0.0004(7)
C27 0.0274(9) 0.0257(8) 0.0272(8) 0.0002(7) 0.0048(7) -0.0017(7)
C28 0.0280(9) 0.0228(9) 0.0516(12) -0.0081(8) -0.0014(8) 0.0070(7)
O1E 0.0572(11) 0.0404(9) 0.0482(9) -0.0056(7) -0.0086(8) -0.0044(8)
C1E 0.118(3) 0.100(3) 0.0425(16) -0.0080(17) -0.0059(18) -0.020(2)
O1O 0.0382(9) 0.0487(10) 0.0650(11) 0.0173(8) 0.0106(8) 0.0144(7)
C1O 0.084(2) 0.0552(17) 0.0626(18) -0.0007(14) 0.0193(16) 0.0123(16)
O1M 0.0601(13) 0.0784(16) 0.0795(15) 0.0016(12) 0.0114(11) -0.0112(11)
C1M 0.085(3) 0.089(3) 0.074(2) 0.003(2) 0.0029(19) -0.004(2)
O1H 0.0390(9) 0.0591(11) 0.0566(10) -0.0216(9) 0.0217(8) -0.0130(8)
C1H 0.0519(14) 0.0507(14) 0.0513(14) -0.0093(11) 0.0143(11) -0.0145(12)

loop_
_atom_type_symbol
_atom_type_description
_atom_type_scat_dispersion_real
_atom_type_scat_dispersion_imag
_atom_type_scat_source
C C 0.0033 0.0016 'International Tables Vol C Tables 4.2.6.8 and 6.1.1.4'
H H 0.0000 0.0000 'International Tables Vol C Tables 4.2.6.8 and 6.1.1.4'
N N 0.0061 0.0033 'International Tables Vol C Tables 4.2.6.8 and 6.1.1.4'
Ni Ni 0.3393 1.1124 'International Tables Vol C Tables 4.2.6.8 and 6.1.1.4'
O O 0.0106 0.0060 'International Tables Vol C Tables 4.2.6.8 and 6.1.1.4'

loop_
_geom_angle_atom_site_label_1
_geom_angle_atom_site_label_2
_geom_angle_atom_site_label_3
_geom_angle
_geom_angle_site_symmetry_1
_geom_angle_site_symmetry_3
_geom_angle_publ_flag
O1 Ni1 N1 94.26(6) . . ?
O1 Ni1 N2 176.30(6) . . ?
O2 Ni1 O1 83.15(5) . . ?
O2 Ni1 N1 175.27(6) . . ?
O2 Ni1 N2 94.84(6) . . ?
N2 Ni1 N1 87.96(6) . . ?
C14 O1 Ni1 128.16(11) . . ?
C15 O2 Ni1 127.43(11) . . ?
C12 O3 H3 109.5 . . ?
C6 O4 H4 109.5 . . ?
C25 O5 H5 109.5 . . ?
C17 O6 H6 109.5 . . ?
C1 N1 Ni1 111.04(12) . . ?
C2 N1 Ni1 128.61(13) . . ?
C2 N1 C1 120.02(15) . . ?
C21 N2 Ni1 128.47(12) . . ?
C21 N2 C28 119.82(16) . . ?
C28 N2 Ni1 111.64(12) . . ?
N1 C1 H1A 110.3 . . ?
N1 C1 H1B 110.3 . . ?
N1 C1 C28 107.11(15) . . ?
H1A C1 H1B 108.5 . . ?
C28 C1 H1A 110.3 . . ?
C28 C1 H1B 110.3 . . ?
N1 C2 C3 119.79(16) . . ?
N1 C2 C9 122.61(15) . . ?
C9 C2 C3 117.43(15) . . ?
C4 C3 C2 119.42(15) . . ?
C4 C3 C8 119.04(16) . . ?
C8 C3 C2 121.53(16) . . ?
C3 C4 H4A 119.5 . . ?
C3 C4 C5 121.02(17) . . ?
C5 C4 H4A 119.5 . . ?
C4 C5 H5A 120.2 . . ?
C4 C5 C6 119.60(17) . . ?
C6 C5 H5A 120.2 . . ?
O4 C6 C5 117.00(18) . . ?
O4 C6 C7 123.06(18) . . ?
C5 C6 C7 119.94(17) . . ?
C6 C7 H7 120.0 . . ?
C6 C7 C8 119.98(18) . . ?
C8 C7 H7 120.0 . . ?
C3 C8 C7 120.38(17) . . ?
C3 C8 H8 119.8 . . ?
C7 C8 H8 119.8 . . ?
C10 C9 C2 120.15(16) . . ?
C10 C9 C14 117.49(16) . . ?
C14 C9 C2 122.04(16) . . ?
C9 C10 H10 118.6 . . ?
C11 C10 C9 122.77(17) . . ?
C11 C10 H10 118.6 . . ?
C10 C11 H11 120.5 . . ?
C10 C11 C12 118.96(17) . . ?
C12 C11 H11 120.5 . . ?
O3 C12 C11 117.46(17) . . ?
O3 C12 C13 122.16(18) . . ?
C13 C12 C11 120.38(18) . . ?
C12 C13 H13 119.5 . . ?
C12 C13 C14 121.08(17) . . ?
C14 C13 H13 119.5 . . ?
O1 C14 C9 123.73(16) . . ?
O1 C14 C13 117.00(16) . . ?
C13 C14 C9 119.26(16) . . ?
O2 C15 C16 116.99(15) . . ?
O2 C15 C20 124.09(15) . . ?
C16 C15 C20 118.91(16) . . ?
C15 C16 H16 119.5 . . ?
C17 C16 C15 121.07(17) . . ?
C17 C16 H16 119.5 . . ?
O6 C17 C16 121.85(17) . . ?
O6 C17 C18 117.46(16) . . ?
C16 C17 C18 120.69(17) . . ?
C17 C18 H18 120.7 . . ?
C19 C18 C17 118.63(17) . . ?
C19 C18 H18 120.7 . . ?
C18 C19 H19 118.7 . . ?
C18 C19 C20 122.69(17) . . ?
C20 C19 H19 118.7 . . ?
C15 C20 C21 122.32(15) . . ?
C19 C20 C15 117.94(16) . . ?
C19 C20 C21 119.71(15) . . ?
N2 C21 C20 122.55(16) . . ?
N2 C21 C22 119.19(16) . . ?
C20 C21 C22 118.21(15) . . ?
C23 C22 C21 121.67(16) . . ?
C23 C22 C27 119.07(16) . . ?
C27 C22 C21 119.26(16) . . ?
C22 C23 H23 119.7 . . ?
C24 C23 C22 120.58(17) . . ?
C24 C23 H23 119.7 . . ?
C23 C24 H24 120.1 . . ?
C25 C24 C23 119.81(17) . . ?
C25 C24 H24 120.1 . . ?
O5 C25 C24 122.68(17) . . ?
O5 C25 C26 117.15(17) . . ?
C24 C25 C26 120.16(17) . . ?
C25 C26 H26 120.1 . . ?
C27 C26 C25 119.78(17) . . ?
C27 C26 H26 120.1 . . ?
C22 C27 H27 119.7 . . ?
C26 C27 C22 120.59(17) . . ?
C26 C27 H27 119.7 . . ?
N2 C28 C1 107.15(15) . . ?
N2 C28 H28A 110.3 . . ?
N2 C28 H28B 110.3 . . ?
C1 C28 H28A 110.3 . . ?
C1 C28 H28B 110.3 . . ?
H28A C28 H28B 108.5 . . ?
C1E O1E H1E 109.5 . . ?
O1E C1E H1EA 109.5 . . ?
O1E C1E H1EB 109.5 . . ?
O1E C1E H1EC 109.5 . . ?
H1EA C1E H1EB 109.5 . . ?
H1EA C1E H1EC 109.5 . . ?
H1EB C1E H1EC 109.5 . . ?
C1O O1O H1O 109.5 . . ?
O1O C1O H1OA 109.5 . . ?
O1O C1O H1OB 109.5 . . ?
O1O C1O H1OC 109.5 . . ?
H1OA C1O H1OB 109.5 . . ?
H1OA C1O H1OC 109.5 . . ?
H1OB C1O H1OC 109.5 . . ?
C1M O1M H1M 109.2 . . ?
O1M C1M H1MA 109.5 . . ?
O1M C1M H1MB 109.5 . . ?
O1M C1M H1MC 109.5 . . ?
H1MA C1M H1MB 109.5 . . ?
H1MA C1M H1MC 109.5 . . ?
H1MB C1M H1MC 109.5 . . ?
C1H O1H H1H 109.5 . . ?
O1H C1H H1HA 109.5 . . ?
O1H C1H H1HB 109.5 . . ?
O1H C1H H1HC 109.5 . . ?
H1HA C1H H1HB 109.5 . . ?
H1HA C1H H1HC 109.5 . . ?
H1HB C1H H1HC 109.5 . . ?

loop_
_geom_bond_atom_site_label_1
_geom_bond_atom_site_label_2
_geom_bond_distance
_geom_bond_site_symmetry_2
_geom_bond_publ_flag
Ni1 O1 1.8413(13) . ?
Ni1 O2 1.8407(13) . ?
Ni1 N1 1.8599(15) . ?
Ni1 N2 1.8529(16) . ?
O1 C14 1.318(2) . ?
O2 C15 1.319(2) . ?
O3 H3 0.8400 . ?
O3 C12 1.361(2) . ?
O4 H4 0.8400 . ?
O4 C6 1.365(2) . ?
O5 H5 0.8400 . ?
O5 C25 1.366(2) . ?
O6 H6 0.8400 . ?
O6 C17 1.363(2) . ?
N1 C1 1.479(2) . ?
N1 C2 1.306(2) . ?
N2 C21 1.306(2) . ?
N2 C28 1.486(2) . ?
C1 H1A 0.9900 . ?
C1 H1B 0.9900 . ?
C1 C28 1.504(3) . ?
C2 C3 1.500(2) . ?
C2 C9 1.450(2) . ?
C3 C4 1.389(3) . ?
C3 C8 1.391(3) . ?
C4 H4A 0.9500 . ?
C4 C5 1.389(2) . ?
C5 H5A 0.9500 . ?
C5 C6 1.390(3) . ?
C6 C7 1.390(3) . ?
C7 H7 0.9500 . ?
C7 C8 1.394(3) . ?
C8 H8 0.9500 . ?
C9 C10 1.420(2) . ?
C9 C14 1.423(2) . ?
C10 H10 0.9500 . ?
C10 C11 1.371(3) . ?
C11 H11 0.9500 . ?
C11 C12 1.402(3) . ?
C12 C13 1.384(3) . ?
C13 H13 0.9500 . ?
C13 C14 1.408(2) . ?
C15 C16 1.413(2) . ?
C15 C20 1.420(2) . ?
C16 H16 0.9500 . ?
C16 C17 1.383(2) . ?
C17 C18 1.400(3) . ?
C18 H18 0.9500 . ?
C18 C19 1.377(3) . ?
C19 H19 0.9500 . ?
C19 C20 1.416(2) . ?
C20 C21 1.448(2) . ?
C21 C22 1.496(2) . ?
C22 C23 1.394(3) . ?
C22 C27 1.398(3) . ?
C23 H23 0.9500 . ?
C23 C24 1.389(3) . ?
C24 H24 0.9500 . ?
C24 C25 1.388(3) . ?
C25 C26 1.395(3) . ?
C26 H26 0.9500 . ?
C26 C27 1.383(3) . ?
C27 H27 0.9500 . ?
C28 H28A 0.9900 . ?
C28 H28B 0.9900 . ?
O1E H1E 0.8400 . ?
O1E C1E 1.383(4) . ?
C1E H1EA 0.9800 . ?
C1E H1EB 0.9800 . ?
C1E H1EC 0.9800 . ?
O1O H1O 0.8400 . ?
O1O C1O 1.385(4) . ?
C1O H1OA 0.9800 . ?
C1O H1OB 0.9800 . ?
C1O H1OC 0.9800 . ?
O1M H1M 0.8606 . ?
O1M C1M 1.416(4) . ?
C1M H1MA 0.9800 . ?
C1M H1MB 0.9800 . ?
C1M H1MC 0.9800 . ?
O1H H1H 0.8400 . ?
O1H C1H 1.388(3) . ?
C1H H1HA 0.9800 . ?
C1H H1HB 0.9800 . ?
C1H H1HC 0.9800 . ?

loop_
_geom_hbond_atom_site_label_D
_geom_hbond_atom_site_label_H
_geom_hbond_atom_site_label_A
_geom_hbond_distance_DH
_geom_hbond_distance_HA
_geom_hbond_distance_DA
_geom_hbond_angle_DHA
_geom_hbond_site_symmetry_A
_geom_hbond_publ_flag
O3 H3 O1E 0.84 1.85 2.677(2) 165.7 . yes
O4 H4 O5 0.84 1.89 2.711(2) 164.3 3_566 yes
O5 H5 O1H 0.84 1.74 2.555(2) 163.8 . yes
O6 H6 O1O 0.84 1.79 2.630(2) 176.2 . yes
O1E H1E O6 0.84 1.92 2.757(2) 174.7 3_656 yes
O1O H1O O2 0.84 1.99 2.801(2) 163.6 3_656 yes
O1M H1M O3 0.86 2.04 2.862(3) 160.8 . yes
O1H H1H O1 0.84 1.97 2.753(2) 153.9 1_455 yes

loop_
_geom_torsion_atom_site_label_1
_geom_torsion_atom_site_label_2
_geom_torsion_atom_site_label_3
_geom_torsion_atom_site_label_4
_geom_torsion
_geom_torsion_site_symmetry_1
_geom_torsion_site_symmetry_2
_geom_torsion_site_symmetry_3
_geom_torsion_site_symmetry_4
_geom_torsion_publ_flag
Ni1 O1 C14 C9 0.4(3) . . . . ?
Ni1 O1 C14 C13 178.95(13) . . . . ?
Ni1 O2 C15 C16 -178.13(13) . . . . ?
Ni1 O2 C15 C20 2.8(3) . . . . ?
Ni1 N1 C1 C28 -34.48(19) . . . . ?
Ni1 N1 C2 C3 -174.61(12) . . . . ?
Ni1 N1 C2 C9 0.6(3) . . . . ?
Ni1 N2 C21 C20 0.9(3) . . . . ?
Ni1 N2 C21 C22 -176.30(12) . . . . ?
Ni1 N2 C28 C1 -31.2(2) . . . . ?
O1 Ni1 O2 C15 178.07(16) . . . . ?
O1 Ni1 N1 C1 -168.71(13) . . . . ?
O1 Ni1 N1 C2 4.68(17) . . . . ?
O2 Ni1 O1 C14 178.79(16) . . . . ?
O2 Ni1 N2 C21 3.21(17) . . . . ?
O2 Ni1 N2 C28 -173.73(14) . . . . ?
O2 C15 C16 C17 -179.22(17) . . . . ?
O2 C15 C20 C19 -179.21(17) . . . . ?
O2 C15 C20 C21 3.0(3) . . . . ?
O3 C12 C13 C14 178.16(18) . . . . ?
O4 C6 C7 C8 178.5(2) . . . . ?
O5 C25 C26 C27 -179.39(16) . . . . ?
O6 C17 C18 C19 -176.51(17) . . . . ?
N1 Ni1 O1 C14 -5.19(16) . . . . ?
N1 Ni1 N2 C21 -172.97(17) . . . . ?
N1 Ni1 N2 C28 10.09(14) . . . . ?
N1 C1 C28 N2 41.3(2) . . . . ?
N1 C2 C3 C4 79.6(2) . . . . ?
N1 C2 C3 C8 -101.7(2) . . . . ?
N1 C2 C9 C10 179.29(17) . . . . ?
N1 C2 C9 C14 -7.3(3) . . . . ?
N2 Ni1 O2 C15 -5.05(16) . . . . ?
N2 Ni1 N1 C1 14.26(13) . . . . ?
N2 Ni1 N1 C2 -172.35(17) . . . . ?
N2 C21 C22 C23 -107.0(2) . . . . ?
N2 C21 C22 C27 73.1(2) . . . . ?
C1 N1 C2 C3 -1.7(3) . . . . ?
C1 N1 C2 C9 173.44(17) . . . . ?
C2 N1 C1 C28 151.48(18) . . . . ?
C2 C3 C4 C5 176.85(17) . . . . ?
C2 C3 C8 C7 -177.23(19) . . . . ?
C2 C9 C10 C11 173.18(18) . . . . ?
C2 C9 C14 O1 6.9(3) . . . . ?
C2 C9 C14 C13 -171.64(17) . . . . ?
C3 C2 C9 C10 -5.4(2) . . . . ?
C3 C2 C9 C14 167.96(16) . . . . ?
C3 C4 C5 C6 0.7(3) . . . . ?
C4 C3 C8 C7 1.5(3) . . . . ?
C4 C5 C6 O4 -178.89(18) . . . . ?
C4 C5 C6 C7 0.8(3) . . . . ?
C5 C6 C7 C8 -1.2(3) . . . . ?
C6 C7 C8 C3 0.1(3) . . . . ?
C8 C3 C4 C5 -1.9(3) . . . . ?
C9 C2 C3 C4 -95.8(2) . . . . ?
C9 C2 C3 C8 82.9(2) . . . . ?
C9 C10 C11 C12 -1.8(3) . . . . ?
C10 C9 C14 O1 -179.59(17) . . . . ?
C10 C9 C14 C13 1.9(3) . . . . ?
C10 C11 C12 O3 -176.77(19) . . . . ?
C10 C11 C12 C13 2.8(3) . . . . ?
C11 C12 C13 C14 -1.4(3) . . . . ?
C12 C13 C14 O1 -179.62(18) . . . . ?
C12 C13 C14 C9 -1.0(3) . . . . ?
C14 C9 C10 C11 -0.5(3) . . . . ?
C15 C16 C17 O6 177.15(17) . . . . ?
C15 C16 C17 C18 -2.3(3) . . . . ?
C15 C20 C21 N2 -4.8(3) . . . . ?
C15 C20 C21 C22 172.42(16) . . . . ?
C16 C15 C20 C19 1.7(3) . . . . ?
C16 C15 C20 C21 -176.12(17) . . . . ?
C16 C17 C18 C19 3.0(3) . . . . ?
C17 C18 C19 C20 -1.3(3) . . . . ?
C18 C19 C20 C15 -1.0(3) . . . . ?
C18 C19 C20 C21 176.85(17) . . . . ?
C19 C20 C21 N2 177.36(17) . . . . ?
C19 C20 C21 C22 -5.4(2) . . . . ?
C20 C15 C16 C17 -0.1(3) . . . . ?
C20 C21 C22 C23 75.7(2) . . . . ?
C20 C21 C22 C27 -104.3(2) . . . . ?
C21 N2 C28 C1 151.52(18) . . . . ?
C21 C22 C23 C24 -179.39(17) . . . . ?
C21 C22 C27 C26 -179.73(16) . . . . ?
C22 C23 C24 C25 -1.0(3) . . . . ?
C23 C22 C27 C26 0.3(3) . . . . ?
C23 C24 C25 O5 -179.76(17) . . . . ?
C23 C24 C25 C26 0.6(3) . . . . ?
C24 C25 C26 C27 0.2(3) . . . . ?
C25 C26 C27 C22 -0.7(3) . . . . ?
C27 C22 C23 C24 0.6(3) . . . . ?
C28 N2 C21 C20 177.66(17) . . . . ?
C28 N2 C21 C22 0.4(3) . . . . ?
